data_2009826
loop_
_publ_author_name
'Simonsen, Ole'
'J\/orgensen, Pia N\/orregaard'

_publ_contact_author
;
   O.Simonsen
   Department of Chemistry
   Odense University
   DK-5230 Odense M
   Denmark
;
_publ_section_title
;
 Ammonium salt of nitroacetamide
;
_journal_issue 7
_journal_name_full 'Acta Crystallographica Section C'
_journal_page_first 1148
_journal_page_last 1149
_journal_paper_doi 10.1107/S010827019400096X
_journal_volume 50
_journal_year 1994
_chemical_formula_sum 'C2 H7 N3 O3'
_chemical_formula_weight 121.10
_chemical_name_common 'ammonium salt of nitroacetamide'
_chemical_name_systematic 'ammonium acetamide-2-nitronate'
_space_group_IT_number 33
_symmetry_cell_setting orthorhombic
_symmetry_space_group_name_Hall 'P 2c -2n'
_symmetry_space_group_name_H-M 'P n a 21'
_audit_creation_method from_xtal_archive_file_using_CIFIO
_cell_angle_alpha 90.00000
_cell_angle_beta 90.00000
_cell_angle_gamma 90.00000
_cell_formula_units_Z 4
_cell_length_a 17.887(2)
_cell_length_b 3.7190(10)
_cell_length_c 7.675(2)
_cell_measurement_reflns_used 25
_cell_measurement_temperature 295
_cell_measurement_theta_max 15.60
_cell_measurement_theta_min 8.34
_cell_volume 510.6(2)
_computing_cell_refinement 'Enraf-Nonius CAD-4F software'
_computing_data_collection 'Enraf-Nonius CAD-4F software'
_computing_data_reduction
;Norrestam & Nielsen (1982), Xtal3.2 ADDREF, SORTRF
(Hall, Flack & Stewart, 1992)
;
_computing_molecular_graphics 'ATOMS2.2 (Dowty, 1991)'
_computing_publication_material 'Xtal3.2 BONDLA, LSQPL, CIFIO and ATABLE'
_computing_structure_refinement 'Xtal3.2 CRYLSQ'
_computing_structure_solution 'SHELXS86 (Sheldrick, 1985)'
_diffrn_ambient_temperature 295
_diffrn_measurement_device 'Enraf-Nonius CAD-4F'
_diffrn_measurement_method \w/2\q
_diffrn_radiation_monochromator graphite
_diffrn_radiation_source xray_tube
_diffrn_radiation_type MoK\a
_diffrn_radiation_wavelength 0.71069
_diffrn_reflns_av_sigmaI/netI 0
_diffrn_reflns_limit_h_max 24
_diffrn_reflns_limit_h_min 0
_diffrn_reflns_limit_k_max 5
_diffrn_reflns_limit_k_min 0
_diffrn_reflns_limit_l_max 10
_diffrn_reflns_limit_l_min 0
_diffrn_reflns_number 794
_diffrn_reflns_theta_max 29.98
_diffrn_reflns_theta_min 2.28
_diffrn_standards_decay_% 3
_diffrn_standards_interval_count '300 (orientation)'
_diffrn_standards_interval_time '180 (intensity)'
_diffrn_standards_number '1 intensity, 3 orientation'
_exptl_absorpt_coefficient_mu 0.135
_exptl_absorpt_correction_type none
_exptl_crystal_colour 'pale yellow'
_exptl_crystal_density_diffrn 1.575
_exptl_crystal_density_meas ?
_exptl_crystal_description 'needle (cut)'
_exptl_crystal_F_000 255.92
_exptl_crystal_size_max 0.33
_exptl_crystal_size_mid 0.20
_exptl_crystal_size_min 0.10
_refine_diff_density_max .215
_refine_diff_density_min -.206
_refine_ls_abs_structure_details none
_refine_ls_abs_structure_Flack 0
_refine_ls_extinction_method none
_refine_ls_goodness_of_fit_all 3.076
_refine_ls_goodness_of_fit_obs 3.271
_refine_ls_hydrogen_treatment refxyz
_refine_ls_matrix_type full
_refine_ls_number_constraints 0
_refine_ls_number_parameters 93
_refine_ls_number_reflns 703
_refine_ls_number_restraints 0
_refine_ls_R_factor_all .042
_refine_ls_R_factor_obs .036
_refine_ls_shift/esd_max .022
_refine_ls_shift/esd_mean .004
_refine_ls_structure_factor_coef F
_refine_ls_weighting_scheme sigma
_refine_ls_wR_factor_all .027
_refine_ls_wR_factor_obs .027
_reflns_number_observed 703
_reflns_number_total 794
_reflns_observed_criterion I~net~>2.500\s(I~net~)
_cod_data_source_file ab1110.cif
_cod_data_source_block ab1110
_cod_depositor_comments
;
The following automatic conversions were performed:

'_exptl_crystal_density_meas' value 'not measured' was changed to '?'
- the value is perceived as not measured.

Automatic conversion script
Id: cif_fix_values 3008 2015-01-20 13:52:24Z robertas 
;
_cod_original_cell_volume 510.6(3)
_cod_database_code 2009826

loop_
_symmetry_equiv_pos_as_xyz
+x,+y,+z
-x,-y,1/2+z
1/2-x,1/2+y,1/2+z
1/2+x,1/2-y,+z

loop_
_atom_site_aniso_label
_atom_site_aniso_U_11
_atom_site_aniso_U_22
_atom_site_aniso_U_33
_atom_site_aniso_U_12
_atom_site_aniso_U_13
_atom_site_aniso_U_23
O1 .0300(9) .0490(10) .0169(9) .0071(9) -.0009(9) -.0050(10)
O21 .0238(9) .0500(10) .0190(10) .0020(10) .0042(8) -.0060(10)
O22 .0244(8) .0510(10) .0220(10) .0060(10) -.0054(9) .0010(10)
N1 .0230(10) .046(2) .0250(10) .0090(10) -.0020(10) -.0030(10)
N2 .0220(10) .0320(10) .0190(10) -.0010(10) .0005(9) .0010(10)
N3 .0290(10) .0300(10) .0270(10) .0020(10) .0010(10) .0000(10)
C1 .0240(10) .0260(10) .0210(10) -.0010(10) .0000(10) -.0010(10)
C2 .0230(10) .035(2) .0190(10) .0030(10) .0010(10) -.0040(10)

loop_
_atom_site_label
_atom_site_fract_x
_atom_site_fract_y
_atom_site_fract_z
_atom_site_U_iso_or_equiv
_atom_site_thermal_displace_type
_atom_site_calc_flag
_atom_site_calc_attached_atom
O1 .66830(10) .5168(6) .9156(8) .0320(10) Uani ? ?
O21 .64946(9) .3997(6) .3826(7) .0310(10) Uani ? ?
O22 .53275(9) .5990(6) .4122(8) .0330(10) Uani ? ?
N1 .72980(10) .2980(8) .6820(8) .0310(10) Uani ? ?
N2 .59730(10) .5138(7) .4837(8) .0240(10) Uani ? ?
N3 .57730(10) -.0165(7) .1072(8) .0280(10) Uani ? ?
C1 .67150(10) .4531(8) .7558(8) .0240(10) Uani ? ?
C2 .6056(2) .5505(8) .6522(8) .0260(10) Uani ? ?
H2 .5610(10) .668(8) .709(4) .03500 Uiso ? ?
H11 .7270(10) .206(8) .562(4) .03500 Uiso ? ?
H12 .762(2) .260(10) .741(4) .03500 Uiso ? ?
H31 .5390(10) .107(7) .035(4) .03500 Uiso ? ?
H32 .557(2) -.137(8) .171(4) .03500 Uiso ? ?
H33 .607(2) .123(7) .153(4) .03500 Uiso ? ?
H34 .610(2) -.129(8) .040(10) .03500 Uiso ? ?

loop_
_atom_type_symbol
_atom_type_scat_dispersion_real
_atom_type_scat_dispersion_imag
_atom_type_scat_source
C .002 .002 'Int. Tables Vol. IV Tables 2.2B and 2.3.1'
H 0 0 'Int. Tables Vol. IV Tables 2.2B and 2.3.1'
N .004 .003 'Int. Tables Vol. IV Tables 2.2B and 2.3.1'
O .008 .006 'Int. Tables Vol. IV Tables 2.2B and 2.3.1'

loop_
_geom_angle_atom_site_label_1
_geom_angle_atom_site_label_2
_geom_angle_atom_site_label_3
_geom_angle_site_symmetry_1
_geom_angle_site_symmetry_2
_geom_angle_site_symmetry_3
_geom_angle
_geom_angle_publ_flag
C1 N1 H11 4 4 2_665 121(2) ?
C1 N1 H12 4 4 2_665 115(3) ?
H11 N1 H12 2_665 4 2_665 123(3) ?
O21 N2 O22 4 4 4 117.7(6) yes
O21 N2 C2 4 4 4 123.3(3) yes
O22 N2 C2 4 4 4 119.1(4) yes
O1 C1 N1 4 4 4 122.7(4) yes
O1 C1 C2 4 4 4 116.6(3) yes
N1 C1 C2 4 4 4 120.6(5) yes
N2 C2 C1 4 4 4 126.9(4) yes
N2 C2 H2 4 4 2_665 112(2) ?
C1 C2 H2 4 4 2_665 121(2) ?
H31 N3 H32 2_665 4_556 2_665 107(3) ?
H31 N3 H33 2_665 4_556 2_665 113(3) ?
H31 N3 H34 2_665 4_556 2_665 111(5) ?
H32 N3 H33 2_665 4_556 2_665 114(3) ?
H32 N3 H34 2_665 4_556 2_665 114(4) ?
H33 N3 H34 2_665 4_556 2_665 97(3) ?

loop_
_geom_bond_atom_site_label_1
_geom_bond_atom_site_label_2
_geom_bond_site_symmetry_1
_geom_bond_site_symmetry_2
_geom_bond_distance
_geom_bond_publ_flag
O1 C1 4 4 1.250(8) yes
O21 N2 4 4 1.286(6) yes
O22 N2 4 4 1.317(4) yes
N1 C1 4 4 1.319(5) yes
N1 H11 4 2_665 .98(3) ?
N1 H12 4 2_665 .74(3) ?
N2 C2 4 4 1.309(9) yes
C1 C2 4 4 1.468(6) yes
C2 H2 4 2_665 1.01(3) ?
N3 H31 4_556 2_665 .99(3) ?
N3 H32 4_556 2_665 .76(3) ?
N3 H33 4_556 2_665 .83(3) ?
N3 H34 4_556 2_665 .88(5) ?

loop_
_geom_contact_atom_site_label_1
_geom_contact_atom_site_label_2
_geom_contact_distance
_geom_contact_site_symmetry_1
_geom_contact_site_symmetry_2
_geom_contact_publ_flag
O1 O1 3.719(3) 4 4_545 yes
O1 O1 3.719(3) 4 4_565 yes
O1 O21 4.128(8) 4 4 yes
O1 O21 3.566(3) 4 2_665 yes
O1 O21 3.626(8) 4 4_556 yes
O1 O21 3.994(3) 4 2_655 yes
O1 O22 3.622(3) 4 3 yes
O1 N1 3.587(5) 4 4_565 yes
O1 N1 2.932(6) 4 2_665 yes
O1 N1 2.255(7) 4 4 yes
O1 N1 3.827(5) 4 2_655 yes
O1 N2 3.550(8) 4 4 yes
O1 C1 3.692(4) 4 4_565 yes
O1 C1 4.202(6) 4 2_665 yes
O1 C1 4.407(6) 4 2_655 yes
O1 C1 4.142(4) 4 4_545 yes
O1 C2 4.273(5) 4 4_545 yes
O1 C2 2.316(8) 4 4 yes
O1 H2 2.55(3) 4 2_665 yes
O1 H11 3.73(3) 4 4_556 yes
O1 H11 3.87(3) 4 2_675 yes
O1 H11 2.30(3) 4 4_566 yes
O1 H11 3.13(3) 4 2_665 yes
O1 H12 2.34(3) 4 2_665 yes
O1 H12 3.50(3) 4 2_675 yes
O1 H12 3.96(3) 4 4_556 yes
O1 H12 2.94(3) 4 4_566 yes
O21 O21 3.719(3) 4 4_545 yes
O21 O21 3.719(3) 4 4_565 yes
O21 O22 2.227(3) 4 4 yes
O21 O22 3.644(3) 4 4_545 yes
O21 N1 3.471(5) 4 2_654 yes
O21 N1 2.736(7) 4 4 yes
O21 N1 3.039(5) 4 2_664 yes
O21 N1 4.302(5) 4 4_565 yes
O21 N2 3.511(4) 4 4_545 yes
O21 N2 4.318(4) 4 4_565 yes
O21 C1 3.929(4) 4 2_664 yes
O21 C1 2.899(8) 4 4 yes
O21 C1 3.736(4) 4 2_654 yes
O21 C2 3.856(6) 4 4_545 yes
O21 C2 2.283(8) 4 4 yes
O21 H2 4.00(3) 4 . yes
O21 H2 3.12(3) 4 2_665 yes
O21 H11 2.08(3) 4 2_665 yes
O21 H11 3.50(3) 4 4_565 yes
O21 H11 3.58(3) 4 2_675 yes
O21 H12 3.06(3) 4 4 yes
O21 H12 3.45(3) 4 2_665 yes
O21 H12 2.35(3) 4 4_565 yes
O22 O22 3.719(3) 4 4_545 yes
O22 O22 3.719(3) 4 4_565 yes
O22 O22 4.079(8) 4 3_554 yes
O22 O22 4.079(8) 4 3 yes
O22 N1 4.237(5) 4 4 yes
O22 N2 4.050(7) 4 3_554 yes
O22 N2 3.634(4) 4 4_565 yes
O22 N2 4.233(4) 4 4_545 yes
O22 C1 3.851(4) 4 3_554 yes
O22 C1 3.662(6) 4 4 yes
O22 C2 3.227(6) 4 3_554 yes
O22 C2 2.263(7) 4 4 yes
O22 C2 4.197(5) 4 4_565 yes
O22 H2 3.56(3) 4 1_565 yes
O22 H2 2.50(3) 4 . yes
O22 H2 2.34(3) 4 2_665 yes
O22 H11 3.94(3) 4 2_665 yes
O22 H12 3.95(3) 4 4_565 yes
N1 N1 4.325(8) 4 2_665 yes
N1 N1 4.325(8) 4 2_664 yes
N1 N1 4.325(8) 4 2_655 yes
N1 N1 3.719(4) 4 4_545 yes
N1 N1 4.325(8) 4 2_654 yes
N1 N1 3.719(4) 4 4_565 yes
N1 N2 4.006(6) 4 2_655 yes
N1 N2 4.054(5) 4 4_545 yes
N1 N2 2.928(5) 4 4 yes
N1 C1 3.932(7) 4 2_654 yes
N1 C1 3.359(4) 4 4_545 yes
N1 C2 3.565(4) 4 4_545 yes
N1 C2 2.422(4) 4 4 yes
N1 H2 3.83(3) 4 2_655 yes
N1 H2 3.32(3) 4 2_665 yes
N1 H11 3.50(3) 4 2_675 yes
N1 H11 3.74(3) 4 4_556 yes
N1 H11 3.38(3) 4 4_566 yes
N1 H12 3.66(4) 4 2_675 yes
N1 H12 3.80(3) 4 4_565 yes
N1 H12 3.93(4) 4 2_655 yes
N1 H12 3.93(3) 4 4 yes
N2 N2 3.719(4) 4 4_545 yes
N2 N2 3.719(4) 4 4_565 yes
N2 C1 2.485(8) 4 4 yes
N2 C1 4.281(5) 4 4_565 yes
N2 C2 3.812(5) 4 4_545 yes
N2 C2 4.069(5) 4 4_565 yes
N2 H2 1.93(3) 4 2_665 yes
N2 H2 3.60(3) 4 . yes
N2 H2 3.65(3) 4 2_655 yes
N2 H11 2.65(3) 4 2_665 yes
N2 H11 3.52(3) 4 2_675 yes
N2 H12 3.67(3) 4 2_665 yes
N2 H12 3.27(3) 4 4_565 yes
N3 N3 3.719(4) 4_556 4_546 yes
N3 N3 3.719(4) 4_556 4_566 yes
N3 C1 3.742(7) 4_556 4_545 yes
N3 C1 3.628(7) 4_556 4 yes
N3 C2 3.879(8) 4_556 4_545 yes
N3 C2 4.111(8) 4_556 4 yes
N3 C2 3.842(4) 4_556 3_545 yes
N3 C2 3.718(4) 4_556 3 yes
N3 H2 3.29(3) 4_556 2_655 yes
N3 H2 3.99(3) 4_556 2_665 yes
N3 H2 2.90(3) 4_556 1_556 yes
N3 H2 3.55(3) 4_556 1_546 yes
N3 H11 3.67(3) 4_556 4_556 yes
N3 H12 3.17(3) 4_556 4_556 yes
N3 H31 3.90(3) 4_556 1_546 yes
N3 H31 3.38(3) 4_556 2_655 yes
N3 H32 3.33(3) 4_556 2_675 yes
N3 H33 3.26(3) 4_556 2_655 yes
N3 H34 3.39(3) 4_556 2_675 yes
C1 C1 3.719(4) 4 4_545 yes
C1 C1 3.719(4) 4 4_565 yes
C1 C2 3.646(4) 4 4_545 yes
C1 C2 4.322(4) 4 4_565 yes
C1 H2 2.16(3) 4 2_665 yes
C1 H2 3.54(3) 4 2_655 yes
C1 H11 2.01(3) 4 2_665 yes
C1 H11 3.32(3) 4 2_675 yes
C1 H11 3.12(3) 4 4_566 yes
C1 H12 1.77(3) 4 2_665 yes
C1 H12 3.41(3) 4 2_675 yes
C2 C2 3.719(4) 4 4_565 yes
C2 C2 3.719(4) 4 4_545 yes
C2 H2 3.40(3) 4 2_655 yes
C2 H11 3.33(3) 4 2_675 yes
C2 H11 2.61(3) 4 2_665 yes
C2 H12 3.90(3) 4 2_675 yes
C2 H12 3.07(3) 4 2_665 yes
C2 H12 4.02(3) 4 4_565 yes
H2 H11 3.61(4) 2_665 2_665 yes
H11 H12 2.97(5) 2_665 4 yes
H11 H12 3.22(5) 2_665 4_565 yes
H11 H12 1.52(4) 2_665 2_665 yes
H31 H32 3.01(4) 2_665 2_675 yes
H31 H32 1.42(4) 2_665 2_665 yes
H31 H32 3.28(4) 2_665 1_545 yes
H31 H33 1.52(4) 2_665 2_665 yes
H31 H34 1.55(4) 2_665 2_665 yes
H31 H34 3.11(4) 2_665 2_675 yes
H32 H33 2.90(4) 2_665 2_655 yes
H32 H33 1.33(4) 2_665 2_665 yes
H32 H34 1.38(7) 2_665 2_665 yes
H33 H34 2.91(5) 2_665 2_675 yes
H33 H34 1.28(6) 2_665 2_665 yes

loop_
_geom_torsion_atom_site_label_1
_geom_torsion_atom_site_label_2
_geom_torsion_atom_site_label_3
_geom_torsion_atom_site_label_4
_geom_torsion_site_symmetry_1
_geom_torsion_site_symmetry_2
_geom_torsion_site_symmetry_3
_geom_torsion_site_symmetry_4
_geom_torsion
H11 N1 C1 O1 2_665 4 4 4 167(2)
H11 N1 C1 C2 2_665 4 4 4 -11(2)
H12 N1 C1 O1 2_665 4 4 4 -4(3)
H12 N1 C1 C2 2_665 4 4 4 178(3)
O21 N2 C2 C1 4 4 4 4 -3.7(5)
O21 N2 C2 H2 4 4 4 2_665 174(2)
O22 N2 C2 C1 4 4 4 4 176.7(3)
O22 N2 C2 H2 4 4 4 2_665 -6(2)
O1 C1 C2 N2 4 4 4 4 178.8(3)
O1 C1 C2 H2 4 4 4 2_665 1(2)
N1 C1 C2 N2 4 4 4 4 -2.9(5)
N1 C1 C2 H2 4 4 4 2_665 180(2)
